data_2210422
loop_
_publ_author_name
'Butt, M. Saeed'
'Akhter, Zareen'
'Bolte, Michael'
'Siddiqi, Humaira M.'

_publ_section_title
;
 1,4-Bis(4-nitrophenoxy)benzene
;
_journal_issue 9
_journal_name_full 'Acta Crystallographica Section E'
_journal_page_first o3992
_journal_page_last o3993
_journal_paper_doi 10.1107/S1600536806032326
_journal_volume 62
_journal_year 2006
_chemical_formula_iupac 'C18 H12 N2 O6'
_chemical_formula_moiety 'C18 H12 N2 O6'
_chemical_formula_sum 'C18 H12 N2 O6'
_chemical_formula_weight 352.30
_chemical_melting_point 238
_chemical_name_common 1,4-bis(4-nitrophenoxy)benzene
_chemical_name_systematic
;
1,4-bis(4-nitrophenoxy)benzene
;
_space_group_IT_number 2
_symmetry_cell_setting triclinic
_symmetry_space_group_name_Hall '-P 1'
_symmetry_space_group_name_H-M 'P -1'
_atom_sites_solution_hydrogens geom
_atom_sites_solution_primary direct
_atom_sites_solution_secondary difmap
_audit_creation_method SHELXL-97
_cell_angle_alpha 91.973(7)
_cell_angle_beta 106.497(7)
_cell_angle_gamma 110.152(6)
_cell_formula_units_Z 2
_cell_length_a 7.2861(6)
_cell_length_b 10.1381(9)
_cell_length_c 12.0838(11)
_cell_measurement_reflns_used 17691
_cell_measurement_temperature 173(2)
_cell_measurement_theta_max 27.6
_cell_measurement_theta_min 3.6
_cell_volume 794.74(13)
_computing_cell_refinement <i>X-AREA</i>
_computing_data_collection '<i>X-AREA</i> (Stoe & Cie, 2001)'
_computing_data_reduction <i>X-AREA</i>
_computing_molecular_graphics 'XP in SHELXTL-Plus (Sheldrick, 1991)'
_computing_publication_material SHELXL97
_computing_structure_refinement 'SHELXL97 (Sheldrick, 1997)'
_computing_structure_solution 'SHELXS97 (Sheldrick, 1997)'
_diffrn_ambient_temperature 173(2)
_diffrn_measured_fraction_theta_full 0.996
_diffrn_measured_fraction_theta_max 0.988
_diffrn_measurement_device_type 'Stoe IPDS-II two-circle'
_diffrn_measurement_method \w
_diffrn_radiation_monochromator graphite
_diffrn_radiation_source 'fine-focus sealed tube'
_diffrn_radiation_type MoK\a
_diffrn_radiation_wavelength 0.71073
_diffrn_reflns_av_R_equivalents 0.0395
_diffrn_reflns_av_sigmaI/netI 0.0223
_diffrn_reflns_limit_h_max 9
_diffrn_reflns_limit_h_min -9
_diffrn_reflns_limit_k_max 13
_diffrn_reflns_limit_k_min -12
_diffrn_reflns_limit_l_max 15
_diffrn_reflns_limit_l_min -15
_diffrn_reflns_number 18200
_diffrn_reflns_theta_full 25.00
_diffrn_reflns_theta_max 27.59
_diffrn_reflns_theta_min 3.56
_diffrn_standards_interval_count 0
_diffrn_standards_interval_time 0
_diffrn_standards_number 0
_exptl_absorpt_coefficient_mu 0.113
_exptl_absorpt_correction_type none
_exptl_crystal_colour colourless
_exptl_crystal_density_diffrn 1.472
_exptl_crystal_density_method 'not measured'
_exptl_crystal_description needle
_exptl_crystal_F_000 364
_exptl_crystal_size_max 0.38
_exptl_crystal_size_mid 0.11
_exptl_crystal_size_min 0.10
_refine_diff_density_max 0.256
_refine_diff_density_min -0.185
_refine_ls_extinction_coef 0.021(4)
_refine_ls_extinction_expression Fc^*^=kFc[1+0.001xFc^2^\l^3^/sin(2\q)]^-1/4^
_refine_ls_extinction_method SHELXL97
_refine_ls_goodness_of_fit_ref 1.032
_refine_ls_hydrogen_treatment constr
_refine_ls_matrix_type full
_refine_ls_number_parameters 236
_refine_ls_number_reflns 3644
_refine_ls_number_restraints 0
_refine_ls_restrained_S_all 1.032
_refine_ls_R_factor_all 0.0511
_refine_ls_R_factor_gt 0.0415
_refine_ls_shift/su_max 0.000
_refine_ls_shift/su_mean 0.000
_refine_ls_structure_factor_coef Fsqd
_refine_ls_weighting_details 'calc w=1/[\s^2^(Fo^2^)+(0.0545P)^2^+0.2087P] where P=(Fo^2^+2Fc^2^)/3'
_refine_ls_weighting_scheme calc
_refine_ls_wR_factor_gt 0.1017
_refine_ls_wR_factor_ref 0.1070
_reflns_number_gt 3064
_reflns_number_total 3644
_reflns_threshold_expression I>2\s(I)
_cod_data_source_file ww2044.cif
_cod_data_source_block I
_cod_depositor_comments
;
The following automatic conversions were performed:
'_symmetry_cell_setting' value 'Triclinic' changed to 'triclinic'
according to '/home/saulius/struct/CIF-dictionaries/cif_core.dic'
dictionary named 'cif_core.dic' version 2.4.1 from 2010-06-29.

Automatic conversion script
Id: cif_fix_enum 1527 2010-12-29 10:47:43Z saulius 

The following automatic conversions were performed:

'_symmetry_cell_setting' value 'Triclinic' changed to 'triclinic'
according to /home/saulius/struct/CIF-dictionaries/cif_core.dic
dictionary named 'cif_core.dic' version 2.4.1 from 2010-06-29.

Automatic conversion script
Id: cif_fix_values 1715 2011-07-08 13:25:40Z adriana 
;
_cod_original_cell_volume 794.74(12)
_cod_database_code 2210422
_cod_database_fobs_code 2210422

loop_
_symmetry_equiv_pos_as_xyz
'x, y, z'
'-x, -y, -z'

loop_
_atom_site_type_symbol
_atom_site_label
_atom_site_fract_x
_atom_site_fract_y
_atom_site_fract_z
_atom_site_U_iso_or_equiv
_atom_site_adp_type
_atom_site_calc_flag
_atom_site_refinement_flags
_atom_site_occupancy
O O1 0.14779(15) 0.80747(10) 0.11671(8) 0.0338(2) Uani d . 1
N N1 0.78574(17) 0.94769(13) 0.54132(9) 0.0296(2) Uani d . 1
C C1 0.30488(18) 0.85081(13) 0.22210(10) 0.0243(2) Uani d . 1
C C2 0.4658(2) 0.98324(14) 0.24912(12) 0.0313(3) Uani d . 1
H H2 0.4673 1.0505 0.1963 0.038 Uiso calc R 1
C C3 0.6243(2) 1.01528(14) 0.35473(12) 0.0296(3) Uani d . 1
H H3 0.7346 1.1050 0.3751 0.035 Uiso calc R 1
C C4 0.61885(18) 0.91429(13) 0.42987(10) 0.0240(2) Uani d . 1
C C5 0.45993(19) 0.78210(14) 0.40322(11) 0.0255(3) Uani d . 1
H H5 0.4602 0.7144 0.4557 0.031 Uiso calc R 1
C C6 0.30028(19) 0.75037(13) 0.29843(11) 0.0255(3) Uani d . 1
H H6 0.1891 0.6611 0.2790 0.031 Uiso calc R 1
O O11 0.79566(18) 0.85029(13) 0.59845(9) 0.0435(3) Uani d . 1
O O12 0.90903(15) 1.07143(11) 0.57310(9) 0.0381(3) Uani d . 1
C C11 0.08101(18) 0.90985(13) 0.06053(11) 0.0257(3) Uani d . 1
C C12 0.0635(2) 0.90984(14) -0.05716(11) 0.0281(3) Uani d . 1
H H12 0.1071 0.8483 -0.0953 0.034 Uiso calc R 1
C C13 -0.0186(2) 1.00122(14) -0.11846(11) 0.0287(3) Uani d . 1
H H13 -0.0317 1.0027 -0.1989 0.034 Uiso calc R 1
O O1A 0.59391(16) 0.43120(14) 0.36471(11) 0.0536(4) Uani d . 1
N N1A 0.3508(2) 0.67143(16) -0.03318(11) 0.0406(3) Uani d . 1
C C1A 0.5467(2) 0.49469(15) 0.26699(12) 0.0309(3) Uani d . 1
C C2A 0.68091(19) 0.62226(14) 0.24903(12) 0.0292(3) Uani d . 1
H H2A 0.8146 0.6686 0.3036 0.035 Uiso calc R 1
C C3A 0.6151(2) 0.68010(14) 0.14967(12) 0.0300(3) Uani d . 1
H H3A 0.7031 0.7672 0.1355 0.036 Uiso calc R 1
C C4A 0.4190(2) 0.60919(15) 0.07120(11) 0.0291(3) Uani d . 1
C C5A 0.2849(2) 0.48138(15) 0.08789(12) 0.0324(3) Uani d . 1
H H5A 0.1521 0.4345 0.0326 0.039 Uiso calc R 1
C C6A 0.3504(2) 0.42418(15) 0.18759(13) 0.0353(3) Uani d . 1
H H6A 0.2618 0.3373 0.2017 0.042 Uiso calc R 1
O O11A 0.4690(2) 0.78570(17) -0.04620(13) 0.0668(4) Uani d . 1
O O12A 0.1781(2) 0.60780(15) -0.10325(9) 0.0521(3) Uani d . 1
C C11A 0.8013(2) 0.46948(15) 0.43081(12) 0.0334(3) Uani d . 1
C C12A 0.8704(2) 0.55025(15) 0.53978(13) 0.0357(3) Uani d . 1
H H12A 0.7814 0.5842 0.5661 0.043 Uiso calc R 1
C C13A 1.0724(2) 0.58088(15) 0.61013(12) 0.0366(3) Uani d . 1
H H13A 1.1229 0.6356 0.6853 0.044 Uiso calc R 1

loop_
_atom_site_aniso_label
_atom_site_aniso_U_11
_atom_site_aniso_U_22
_atom_site_aniso_U_33
_atom_site_aniso_U_12
_atom_site_aniso_U_13
_atom_site_aniso_U_23
O1 0.0392(5) 0.0223(5) 0.0282(5) 0.0114(4) -0.0067(4) 0.0025(4)
N1 0.0289(5) 0.0376(6) 0.0234(5) 0.0161(5) 0.0057(4) 0.0007(4)
C1 0.0258(6) 0.0238(6) 0.0217(5) 0.0113(5) 0.0026(4) 0.0027(4)
C2 0.0330(7) 0.0248(6) 0.0309(7) 0.0081(5) 0.0048(5) 0.0115(5)
C3 0.0265(6) 0.0238(6) 0.0328(7) 0.0060(5) 0.0049(5) 0.0064(5)
C4 0.0235(5) 0.0290(6) 0.0208(5) 0.0126(5) 0.0055(4) 0.0026(5)
C5 0.0286(6) 0.0274(6) 0.0240(6) 0.0124(5) 0.0104(5) 0.0095(5)
C6 0.0252(6) 0.0228(6) 0.0276(6) 0.0079(5) 0.0082(5) 0.0056(5)
O11 0.0501(6) 0.0494(7) 0.0281(5) 0.0235(5) 0.0012(4) 0.0112(5)
O12 0.0320(5) 0.0401(6) 0.0338(5) 0.0111(4) 0.0020(4) -0.0067(4)
C11 0.0234(6) 0.0192(5) 0.0260(6) 0.0057(4) -0.0023(4) 0.0031(4)
C12 0.0291(6) 0.0253(6) 0.0260(6) 0.0105(5) 0.0027(5) -0.0001(5)
C13 0.0317(6) 0.0280(6) 0.0203(5) 0.0090(5) 0.0019(5) 0.0033(5)
O1A 0.0282(5) 0.0634(8) 0.0492(7) -0.0003(5) 0.0003(5) 0.0384(6)
N1A 0.0513(8) 0.0603(9) 0.0310(6) 0.0394(7) 0.0192(6) 0.0206(6)
C1A 0.0271(6) 0.0326(7) 0.0294(6) 0.0082(5) 0.0060(5) 0.0124(5)
C2A 0.0232(6) 0.0301(7) 0.0315(6) 0.0069(5) 0.0076(5) 0.0079(5)
C3A 0.0300(6) 0.0297(7) 0.0372(7) 0.0138(5) 0.0164(5) 0.0133(5)
C4A 0.0361(7) 0.0367(7) 0.0253(6) 0.0236(6) 0.0124(5) 0.0106(5)
C5A 0.0295(6) 0.0328(7) 0.0298(6) 0.0127(5) 0.0008(5) 0.0004(5)
C6A 0.0292(7) 0.0278(7) 0.0393(7) 0.0044(5) 0.0038(6) 0.0083(6)
O11A 0.0640(8) 0.0842(10) 0.0731(9) 0.0393(8) 0.0324(7) 0.0589(8)
O12A 0.0641(8) 0.0756(9) 0.0265(5) 0.0453(7) 0.0049(5) 0.0086(5)
C11A 0.0284(6) 0.0327(7) 0.0304(6) 0.0043(5) 0.0037(5) 0.0174(5)
C12A 0.0416(8) 0.0324(7) 0.0384(7) 0.0152(6) 0.0174(6) 0.0149(6)
C13A 0.0456(8) 0.0295(7) 0.0246(6) 0.0040(6) 0.0080(6) 0.0049(5)

loop_
_atom_type_symbol
_atom_type_description
_atom_type_scat_dispersion_real
_atom_type_scat_dispersion_imag
_atom_type_scat_source
C C 0.0033 0.0016 'International Tables Vol C Tables 4.2.6.8 and 6.1.1.4'
H H 0.0000 0.0000 'International Tables Vol C Tables 4.2.6.8 and 6.1.1.4'
N N 0.0061 0.0033 'International Tables Vol C Tables 4.2.6.8 and 6.1.1.4'
O O 0.0106 0.0060 'International Tables Vol C Tables 4.2.6.8 and 6.1.1.4'

loop_
_geom_angle_atom_site_label_1
_geom_angle_atom_site_label_2
_geom_angle_atom_site_label_3
_geom_angle_site_symmetry_1
_geom_angle
C1 O1 C11 . 118.85(9)
O12 N1 O11 . 123.24(11)
O12 N1 C4 . 118.48(11)
O11 N1 C4 . 118.28(11)
O1 C1 C6 . 115.75(11)
O1 C1 C2 . 122.82(11)
C6 C1 C2 . 121.33(11)
C3 C2 C1 . 119.09(12)
C3 C2 H2 . 120.5
C1 C2 H2 . 120.5
C4 C3 C2 . 119.15(12)
C4 C3 H3 . 120.4
C2 C3 H3 . 120.4
C5 C4 C3 . 122.05(11)
C5 C4 N1 . 118.64(11)
C3 C4 N1 . 119.31(11)
C4 C5 C6 . 118.94(11)
C4 C5 H5 . 120.5
C6 C5 H5 . 120.5
C5 C6 C1 . 119.44(11)
C5 C6 H6 . 120.3
C1 C6 H6 . 120.3
C13 C11 C12 2_575 121.59(12)
C13 C11 O1 2_575 120.77(12)
C12 C11 O1 . 117.42(11)
C11 C12 C13 . 119.24(12)
C11 C12 H12 . 120.4
C13 C12 H12 . 120.4
C11 C13 C12 2_575 119.17(12)
C11 C13 H13 2_575 120.4
C12 C13 H13 . 120.4
C1A O1A C11A . 118.44(10)
O11A N1A O12A . 122.96(13)
O11A N1A C4A . 118.25(14)
O12A N1A C4A . 118.79(14)
O1A C1A C2A . 123.19(12)
O1A C1A C6A . 115.11(12)
C2A C1A C6A . 121.67(12)
C3A C2A C1A . 118.60(12)
C3A C2A H2A . 120.7
C1A C2A H2A . 120.7
C2A C3A C4A . 119.29(12)
C2A C3A H3A . 120.4
C4A C3A H3A . 120.4
C5A C4A C3A . 122.48(12)
C5A C4A N1A . 118.68(13)
C3A C4A N1A . 118.84(13)
C6A C5A C4A . 118.17(12)
C6A C5A H5A . 120.9
C4A C5A H5A . 120.9
C5A C6A C1A . 119.78(13)
C5A C6A H6A . 120.1
C1A C6A H6A . 120.1
C13A C11A C12A 2_766 121.87(13)
C13A C11A O1A 2_766 119.82(14)
C12A C11A O1A . 118.18(14)
C11A C12A C13A . 118.94(14)
C11A C12A H12A . 120.5
C13A C12A H12A . 120.5
C11A C13A C12A 2_766 119.19(13)
C11A C13A H13A 2_766 120.4
C12A C13A H13A . 120.4

loop_
_geom_bond_atom_site_label_1
_geom_bond_atom_site_label_2
_geom_bond_site_symmetry_2
_geom_bond_distance
O1 C1 . 1.3828(15)
O1 C11 . 1.4085(15)
N1 O12 . 1.2339(16)
N1 O11 . 1.2347(16)
N1 C4 . 1.4704(16)
C1 C6 . 1.3955(17)
C1 C2 . 1.3971(18)
C2 C3 . 1.3940(18)
C2 H2 . 0.9500
C3 C4 . 1.3895(18)
C3 H3 . 0.9500
C4 C5 . 1.3891(18)
C5 C6 . 1.3919(18)
C5 H5 . 0.9500
C6 H6 . 0.9500
C11 C13 2_575 1.3891(19)
C11 C12 . 1.3914(18)
C12 C13 . 1.3936(18)
C12 H12 . 0.9500
C13 C11 2_575 1.3891(19)
C13 H13 . 0.9500
O1A C1A . 1.3790(16)
O1A C11A . 1.4003(17)
N1A O11A . 1.229(2)
N1A O12A . 1.2306(19)
N1A C4A . 1.4665(17)
C1A C2A . 1.3945(18)
C1A C6A . 1.3950(19)
C2A C3A . 1.3894(18)
C2A H2A . 0.9500
C3A C4A . 1.391(2)
C3A H3A . 0.9500
C4A C5A . 1.390(2)
C5A C6A . 1.388(2)
C5A H5A . 0.9500
C6A H6A . 0.9500
C11A C13A 2_766 1.385(2)
C11A C12A . 1.387(2)
C12A C13A . 1.394(2)
C12A H12A . 0.9500
C13A C11A 2_766 1.385(2)
C13A H13A . 0.9500

loop_
_geom_torsion_atom_site_label_1
_geom_torsion_atom_site_label_2
_geom_torsion_atom_site_label_3
_geom_torsion_atom_site_label_4
_geom_torsion_site_symmetry_1
_geom_torsion_site_symmetry_4
_geom_torsion
C11 O1 C1 C6 . . 150.47(12)
C11 O1 C1 C2 . . -33.18(18)
O1 C1 C2 C3 . . -176.35(12)
C6 C1 C2 C3 . . -0.2(2)
C1 C2 C3 C4 . . 0.5(2)
C2 C3 C4 C5 . . -0.1(2)
C2 C3 C4 N1 . . 179.99(12)
O12 N1 C4 C5 . . -169.00(11)
O11 N1 C4 C5 . . 11.10(17)
O12 N1 C4 C3 . . 10.89(17)
O11 N1 C4 C3 . . -169.01(12)
C3 C4 C5 C6 . . -0.58(19)
N1 C4 C5 C6 . . 179.30(11)
C4 C5 C6 C1 . . 0.89(18)
O1 C1 C6 C5 . . 175.89(11)
C2 C1 C6 C5 . . -0.52(19)
C1 O1 C11 C13 . 2_575 -54.41(17)
C1 O1 C11 C12 . . 130.95(12)
C13 C11 C12 C13 2_575 . 0.0(2)
O1 C11 C12 C13 . . 174.59(11)
C11 C12 C13 C11 . 2_575 0.0(2)
C11A O1A C1A C2A . . -20.0(2)
C11A O1A C1A C6A . . 161.88(14)
O1A C1A C2A C3A . . -177.50(14)
C6A C1A C2A C3A . . 0.5(2)
C1A C2A C3A C4A . . -0.3(2)
C2A C3A C4A C5A . . -0.2(2)
C2A C3A C4A N1A . . 179.80(12)
O11A N1A C4A C5A . . 178.73(14)
O12A N1A C4A C5A . . -0.79(19)
O11A N1A C4A C3A . . -1.3(2)
O12A N1A C4A C3A . . 179.19(12)
C3A C4A C5A C6A . . 0.6(2)
N1A C4A C5A C6A . . -179.38(13)
C4A C5A C6A C1A . . -0.5(2)
O1A C1A C6A C5A . . 178.07(14)
C2A C1A C6A C5A . . -0.1(2)
C1A O1A C11A C13A . 2_766 -75.01(19)
C1A O1A C11A C12A . . 109.05(16)
C13A C11A C12A C13A 2_766 . -0.3(2)
O1A C11A C12A C13A . . 175.54(12)
C11A C12A C13A C11A . 2_766 0.3(2)
